data_7014494
loop_
_publ_author_name
'Pogozhev, Dmitry'
'Baudron, St\'ephane A'
'Hosseini, Mir Wais'

_publ_section_title
;
 Dipyrrin based silver [2 + 2] metallamacrocycles.
;
_journal_issue 2
_journal_name_full 'Dalton transactions (Cambridge, England : 2003)'
_journal_page_first 437
_journal_page_last 445
_journal_paper_doi 10.1039/c0dt00907e
_journal_volume 40
_journal_year 2011
_chemical_formula_moiety 'C40 H30 Ag2 N6, 2(C F3 O3 S)'
_chemical_formula_sum 'C42 H30 Ag2 F6 N6 O6 S2'
_chemical_formula_weight 1108.58
_chemical_name_systematic
;
?
;
_space_group_IT_number 2
_symmetry_cell_setting triclinic
_symmetry_space_group_name_Hall '-P 1'
_symmetry_space_group_name_H-M 'P -1'
_atom_sites_solution_hydrogens geom
_atom_sites_solution_primary direct
_atom_sites_solution_secondary difmap
_audit_creation_method SHELXL-97
_cell_angle_alpha 118.0560(10)
_cell_angle_beta 92.695(2)
_cell_angle_gamma 107.9120(10)
_cell_formula_units_Z 1
_cell_length_a 9.8577(4)
_cell_length_b 11.1300(4)
_cell_length_c 11.5098(5)
_cell_measurement_reflns_used 4506
_cell_measurement_temperature 173(2)
_cell_measurement_theta_max 27.42
_cell_measurement_theta_min 2.34
_cell_volume 1032.41(7)
_computing_cell_refinement 'Bruker SAINT'
_computing_data_collection 'Bruker APEX2'
_computing_data_reduction 'Bruker SAINT'
_computing_molecular_graphics 'Bruker SHELXTL'
_computing_publication_material 'Bruker SHELXTL'
_computing_structure_refinement 'SHELXL-97 (Sheldrick, 2008)'
_computing_structure_solution 'SHELXS-97 (Sheldrick, 2008)'
_diffrn_ambient_temperature 173(2)
_diffrn_measured_fraction_theta_full 0.990
_diffrn_measured_fraction_theta_max 0.990
_diffrn_measurement_device_type 'Bruker APEX-II CCD'
_diffrn_measurement_method '\f and \w scans'
_diffrn_radiation_monochromator graphite
_diffrn_radiation_source 'fine-focus sealed tube'
_diffrn_radiation_type MoK\a
_diffrn_radiation_wavelength 0.71073
_diffrn_reflns_av_R_equivalents 0.0281
_diffrn_reflns_av_sigmaI/netI 0.0405
_diffrn_reflns_limit_h_max 8
_diffrn_reflns_limit_h_min -12
_diffrn_reflns_limit_k_max 14
_diffrn_reflns_limit_k_min -13
_diffrn_reflns_limit_l_max 14
_diffrn_reflns_limit_l_min -14
_diffrn_reflns_number 12472
_diffrn_reflns_theta_full 27.51
_diffrn_reflns_theta_max 27.51
_diffrn_reflns_theta_min 2.13
_exptl_absorpt_coefficient_mu 1.134
_exptl_absorpt_correction_T_max 0.9560
_exptl_absorpt_correction_T_min 0.8394
_exptl_absorpt_correction_type multi-scan
_exptl_absorpt_process_details sadabs
_exptl_crystal_colour orange
_exptl_crystal_density_diffrn 1.783
_exptl_crystal_density_meas ?
_exptl_crystal_density_method 'not measured'
_exptl_crystal_description plate
_exptl_crystal_F_000 552
_exptl_crystal_size_max 0.16
_exptl_crystal_size_mid 0.09
_exptl_crystal_size_min 0.04
_refine_diff_density_max 0.995
_refine_diff_density_min -0.519
_refine_diff_density_rms 0.088
_refine_ls_extinction_method none
_refine_ls_goodness_of_fit_ref 1.069
_refine_ls_hydrogen_treatment constr
_refine_ls_matrix_type full
_refine_ls_number_parameters 289
_refine_ls_number_reflns 4690
_refine_ls_number_restraints 0
_refine_ls_restrained_S_all 1.069
_refine_ls_R_factor_all 0.0430
_refine_ls_R_factor_gt 0.0336
_refine_ls_shift/su_max 0.000
_refine_ls_shift/su_mean 0.000
_refine_ls_structure_factor_coef Fsqd
_refine_ls_weighting_details 'calc w=1/[\s^2^(Fo^2^)+(0.0240P)^2^+0.9682P] where P=(Fo^2^+2Fc^2^)/3'
_refine_ls_weighting_scheme calc
_refine_ls_wR_factor_gt 0.0688
_refine_ls_wR_factor_ref 0.0749
_reflns_number_gt 3991
_reflns_number_total 4690
_reflns_threshold_expression >2sigma(I)
_cod_data_source_file C0DT00907E.TXT
_cod_data_source_block 9
_cod_depositor_comments
;
The following automatic conversions were performed:
'_symmetry_cell_setting' value 'Triclinic' changed to 'triclinic'
according to '/home/saulius/struct/CIF-dictionaries/cif_core.dic'
dictionary named 'cif_core.dic' version 2.4.1 from 2010-06-29.

Automatic conversion script
Id: cif_fix_enum 1555 2011-01-17 13:19:09Z saulius 

The following automatic conversions were performed:

'_exptl_crystal_density_meas' value 'not measured' was changed to '?'
- the value is perceived as not measured.

Automatic conversion script
Id: cif_fix_values 3008 2015-01-20 13:52:24Z robertas 
;
_cod_original_sg_symbol_H-M 'P-1 '
_cod_database_code 7014494

loop_
_symmetry_equiv_pos_as_xyz
'x, y, z'
'-x, -y, -z'

loop_
_atom_site_label
_atom_site_type_symbol
_atom_site_fract_x
_atom_site_fract_y
_atom_site_fract_z
_atom_site_U_iso_or_equiv
_atom_site_adp_type
_atom_site_occupancy
_atom_site_symmetry_multiplicity
_atom_site_calc_flag
_atom_site_refinement_flags
_atom_site_disorder_assembly
_atom_site_disorder_group
C1 C 0.3091(3) 0.4136(3) 0.2081(3) 0.0240(6) Uani 1 1 d . . .
H1 H 0.4062 0.4755 0.2294 0.029 Uiso 1 1 calc R . .
C2 C 0.1906(3) 0.4170(3) 0.1352(3) 0.0255(6) Uani 1 1 d . . .
H2A H 0.1967 0.4790 0.1012 0.031 Uiso 1 1 calc R . .
C3 C 0.0675(3) 0.3123(3) 0.1252(3) 0.0233(6) Uani 1 1 d . . .
H3 H -0.0275 0.2898 0.0842 0.028 Uiso 1 1 calc R . .
C4 C 0.1118(3) 0.2421(3) 0.1904(3) 0.0199(5) Uani 1 1 d . . .
C5 C 0.0272(3) 0.1216(3) 0.1959(3) 0.0196(5) Uani 1 1 d . . .
C6 C -0.1296(3) 0.0710(3) 0.1685(3) 0.0212(6) Uani 1 1 d . . .
C7 C -0.2320(3) -0.0706(3) 0.1127(3) 0.0240(6) Uani 1 1 d . . .
H7 H -0.2119 -0.1543 0.0900 0.029 Uiso 1 1 calc R . .
C8 C -0.3717(3) -0.0649(3) 0.0966(3) 0.0300(7) Uani 1 1 d . . .
H8 H -0.4607 -0.1442 0.0593 0.036 Uiso 1 1 calc R . .
C9 C -0.3525(3) 0.0798(3) 0.1463(3) 0.0302(7) Uani 1 1 d . . .
H9 H -0.4269 0.1158 0.1506 0.036 Uiso 1 1 calc R . .
C10 C 0.0935(3) 0.0354(3) 0.2289(3) 0.0189(5) Uani 1 1 d . . .
C11 C 0.2093(3) -0.0003(3) 0.1752(3) 0.0219(6) Uani 1 1 d . . .
H11 H 0.2434 0.0264 0.1135 0.026 Uiso 1 1 calc R . .
C12 C 0.2735(3) -0.0748(3) 0.2128(3) 0.0213(6) Uani 1 1 d . . .
H12 H 0.3494 -0.0988 0.1749 0.026 Uiso 1 1 calc R . .
C13 C 0.2266(3) -0.1148(3) 0.3067(3) 0.0194(5) Uani 1 1 d . . .
C14 C 0.1072(3) -0.0842(3) 0.3554(3) 0.0231(6) Uani 1 1 d . . .
H14 H 0.0714 -0.1131 0.4153 0.028 Uiso 1 1 calc R . .
C15 C 0.0410(3) -0.0120(3) 0.3168(3) 0.0227(6) Uani 1 1 d . . .
H15 H -0.0396 0.0053 0.3495 0.027 Uiso 1 1 calc R . .
C16 C 0.3062(3) -0.1779(3) 0.3605(3) 0.0206(5) Uani 1 1 d . . .
C17 C 0.4517(3) -0.1599(3) 0.3550(3) 0.0235(6) Uani 1 1 d . . .
H17 H 0.4981 -0.1158 0.3087 0.028 Uiso 1 1 calc R . .
C18 C 0.5268(3) -0.2069(3) 0.4176(3) 0.0249(6) Uani 1 1 d . . .
H18 H 0.6235 -0.1940 0.4117 0.030 Uiso 1 1 calc R . .
C19 C 0.3261(3) -0.2930(3) 0.4892(3) 0.0262(6) Uani 1 1 d . . .
H19 H 0.2823 -0.3393 0.5347 0.031 Uiso 1 1 calc R . .
C20 C 0.2425(3) -0.2509(3) 0.4273(3) 0.0238(6) Uani 1 1 d . . .
H20 H 0.1442 -0.2709 0.4298 0.029 Uiso 1 1 calc R . .
N1 N 0.2647(2) 0.3124(2) 0.2419(2) 0.0216(5) Uani 1 1 d . . .
N2 N -0.2072(3) 0.1610(3) 0.1879(2) 0.0260(5) Uani 1 1 d . . .
H2 H -0.1689 0.2544 0.2214 0.031 Uiso 1 1 calc R . .
N3 N 0.4675(3) -0.2706(2) 0.4870(2) 0.0241(5) Uani 1 1 d . . .
Ag1 Ag 0.39694(2) 0.30506(2) 0.38864(2) 0.02859(8) Uani 1 1 d . . .
C21 C 0.2314(4) 0.4761(4) 0.8273(3) 0.0404(8) Uani 1 1 d . . .
O1 O 0.3625(3) 0.5333(3) 0.6621(3) 0.0558(7) Uani 1 1 d . . .
O2 O 0.1155(3) 0.5250(2) 0.6583(2) 0.0406(5) Uani 1 1 d . . .
O3 O 0.1616(3) 0.3005(2) 0.5701(2) 0.0492(7) Uani 1 1 d . . .
F1 F 0.2839(3) 0.6154(2) 0.9241(2) 0.0717(7) Uani 1 1 d . . .
F2 F 0.3194(3) 0.4147(3) 0.8462(3) 0.0780(8) Uani 1 1 d . . .
F3 F 0.1018(3) 0.4149(3) 0.8451(2) 0.0641(7) Uani 1 1 d . . .
S1 S 0.21572(8) 0.45562(8) 0.65993(8) 0.02813(17) Uani 1 1 d . . .

loop_
_atom_site_aniso_label
_atom_site_aniso_U_11
_atom_site_aniso_U_22
_atom_site_aniso_U_33
_atom_site_aniso_U_23
_atom_site_aniso_U_13
_atom_site_aniso_U_12
C1 0.0239(15) 0.0191(13) 0.0230(14) 0.0087(12) 0.0033(11) 0.0044(11)
C2 0.0314(16) 0.0239(14) 0.0242(15) 0.0137(12) 0.0069(12) 0.0117(12)
C3 0.0238(15) 0.0241(14) 0.0233(14) 0.0118(12) 0.0033(11) 0.0114(12)
C4 0.0191(13) 0.0223(13) 0.0196(13) 0.0104(11) 0.0048(11) 0.0101(11)
C5 0.0187(13) 0.0238(13) 0.0165(13) 0.0092(11) 0.0053(10) 0.0099(11)
C6 0.0217(14) 0.0263(14) 0.0222(14) 0.0144(12) 0.0078(11) 0.0135(12)
C7 0.0232(15) 0.0264(14) 0.0226(14) 0.0132(12) 0.0067(11) 0.0082(12)
C8 0.0178(14) 0.0396(17) 0.0290(16) 0.0169(14) 0.0068(12) 0.0072(13)
C9 0.0193(15) 0.0428(18) 0.0333(17) 0.0206(15) 0.0084(12) 0.0152(13)
C10 0.0181(13) 0.0184(12) 0.0192(13) 0.0090(11) 0.0023(10) 0.0067(10)
C11 0.0211(14) 0.0254(14) 0.0212(14) 0.0132(12) 0.0076(11) 0.0086(11)
C12 0.0186(13) 0.0249(14) 0.0236(14) 0.0131(12) 0.0072(11) 0.0106(11)
C13 0.0188(13) 0.0158(12) 0.0208(14) 0.0082(11) 0.0019(11) 0.0054(10)
C14 0.0246(15) 0.0260(14) 0.0237(14) 0.0165(12) 0.0076(12) 0.0090(12)
C15 0.0219(14) 0.0256(14) 0.0238(14) 0.0133(12) 0.0087(11) 0.0111(12)
C16 0.0237(14) 0.0169(12) 0.0187(13) 0.0076(11) 0.0011(11) 0.0077(11)
C17 0.0223(14) 0.0243(14) 0.0250(14) 0.0133(12) 0.0055(11) 0.0090(12)
C18 0.0205(14) 0.0241(14) 0.0283(15) 0.0117(13) 0.0040(12) 0.0090(12)
C19 0.0278(16) 0.0263(14) 0.0267(15) 0.0157(13) 0.0049(12) 0.0095(12)
C20 0.0194(14) 0.0254(14) 0.0286(15) 0.0155(13) 0.0047(11) 0.0082(11)
N1 0.0189(12) 0.0240(11) 0.0219(12) 0.0122(10) 0.0031(9) 0.0074(10)
N2 0.0237(13) 0.0280(12) 0.0317(14) 0.0169(11) 0.0081(10) 0.0132(10)
N3 0.0235(12) 0.0242(12) 0.0247(12) 0.0121(11) 0.0018(10) 0.0104(10)
Ag1 0.02507(13) 0.03352(13) 0.02987(14) 0.01857(11) 0.00046(9) 0.01116(10)
C21 0.041(2) 0.0394(19) 0.0394(19) 0.0217(17) 0.0081(16) 0.0113(16)
O1 0.0268(13) 0.0846(19) 0.085(2) 0.0669(17) 0.0203(13) 0.0166(13)
O2 0.0359(13) 0.0398(13) 0.0477(14) 0.0188(12) 0.0075(11) 0.0223(11)
O3 0.078(2) 0.0301(12) 0.0372(13) 0.0127(11) 0.0203(13) 0.0238(13)
F1 0.0808(18) 0.0502(14) 0.0400(13) 0.0048(11) -0.0076(12) 0.0032(13)
F2 0.101(2) 0.110(2) 0.0735(17) 0.0684(17) 0.0274(15) 0.0652(18)
F3 0.0586(15) 0.0756(16) 0.0460(13) 0.0347(12) 0.0207(11) 0.0029(12)
S1 0.0261(4) 0.0284(4) 0.0368(4) 0.0202(3) 0.0123(3) 0.0121(3)

loop_
_atom_type_symbol
_atom_type_description
_atom_type_scat_dispersion_real
_atom_type_scat_dispersion_imag
_atom_type_scat_source
C C 0.0033 0.0016 'International Tables Vol C Tables 4.2.6.8 and 6.1.1.4'
H H 0.0000 0.0000 'International Tables Vol C Tables 4.2.6.8 and 6.1.1.4'
N N 0.0061 0.0033 'International Tables Vol C Tables 4.2.6.8 and 6.1.1.4'
O O 0.0106 0.0060 'International Tables Vol C Tables 4.2.6.8 and 6.1.1.4'
F F 0.0171 0.0103 'International Tables Vol C Tables 4.2.6.8 and 6.1.1.4'
S S 0.1246 0.1234 'International Tables Vol C Tables 4.2.6.8 and 6.1.1.4'
Ag Ag -0.8971 1.1015 'International Tables Vol C Tables 4.2.6.8 and 6.1.1.4'

loop_
_geom_angle_atom_site_label_1
_geom_angle_atom_site_label_2
_geom_angle_atom_site_label_3
_geom_angle
_geom_angle_site_symmetry_1
_geom_angle_site_symmetry_3
_geom_angle_publ_flag
N1 C1 C2 112.0(2) . . ?
N1 C1 H1 124.0 . . ?
C2 C1 H1 124.0 . . ?
C3 C2 C1 106.6(2) . . ?
C3 C2 H2A 126.7 . . ?
C1 C2 H2A 126.7 . . ?
C2 C3 C4 107.0(2) . . ?
C2 C3 H3 126.5 . . ?
C4 C3 H3 126.5 . . ?
C5 C4 N1 123.7(2) . . ?
C5 C4 C3 128.3(2) . . ?
N1 C4 C3 107.8(2) . . ?
C4 C5 C6 122.2(2) . . ?
C4 C5 C10 121.6(2) . . ?
C6 C5 C10 116.1(2) . . ?
N2 C6 C7 106.7(2) . . ?
N2 C6 C5 123.8(2) . . ?
C7 C6 C5 129.4(3) . . ?
C6 C7 C8 107.7(3) . . ?
C6 C7 H7 126.1 . . ?
C8 C7 H7 126.1 . . ?
C9 C8 C7 107.3(3) . . ?
C9 C8 H8 126.3 . . ?
C7 C8 H8 126.3 . . ?
N2 C9 C8 108.5(3) . . ?
N2 C9 H9 125.8 . . ?
C8 C9 H9 125.8 . . ?
C15 C10 C11 118.0(2) . . ?
C15 C10 C5 120.0(2) . . ?
C11 C10 C5 122.0(2) . . ?
C12 C11 C10 120.7(2) . . ?
C12 C11 H11 119.6 . . ?
C10 C11 H11 119.6 . . ?
C11 C12 C13 121.3(2) . . ?
C11 C12 H12 119.4 . . ?
C13 C12 H12 119.4 . . ?
C14 C13 C12 117.5(2) . . ?
C14 C13 C16 120.7(2) . . ?
C12 C13 C16 121.6(2) . . ?
C15 C14 C13 121.5(2) . . ?
C15 C14 H14 119.2 . . ?
C13 C14 H14 119.2 . . ?
C14 C15 C10 120.8(3) . . ?
C14 C15 H15 119.6 . . ?
C10 C15 H15 119.6 . . ?
C17 C16 C20 116.3(2) . . ?
C17 C16 C13 121.8(2) . . ?
C20 C16 C13 121.8(2) . . ?
C18 C17 C16 120.4(2) . . ?
C18 C17 H17 119.8 . . ?
C16 C17 H17 119.8 . . ?
N3 C18 C17 123.2(3) . . ?
N3 C18 H18 118.4 . . ?
C17 C18 H18 118.4 . . ?
N3 C19 C20 123.3(3) . . ?
N3 C19 H19 118.4 . . ?
C20 C19 H19 118.4 . . ?
C19 C20 C16 119.7(3) . . ?
C19 C20 H20 120.1 . . ?
C16 C20 H20 120.1 . . ?
C1 N1 C4 106.5(2) . . ?
C1 N1 Ag1 123.23(19) . . ?
C4 N1 Ag1 128.46(16) . . ?
C9 N2 C6 109.7(2) . . ?
C9 N2 H2 125.1 . . ?
C6 N2 H2 125.1 . . ?
C19 N3 C18 117.0(2) . . ?
C19 N3 Ag1 121.92(18) . 2_656 ?
C18 N3 Ag1 120.48(19) . 2_656 ?
N1 Ag1 N3 171.89(8) . 2_656 ?
F1 C21 F2 107.5(3) . . ?
F1 C21 F3 106.7(3) . . ?
F2 C21 F3 108.1(3) . . ?
F1 C21 S1 111.7(2) . . ?
F2 C21 S1 111.5(2) . . ?
F3 C21 S1 111.2(2) . . ?
O3 S1 O1 115.17(17) . . ?
O3 S1 O2 115.28(16) . . ?
O1 S1 O2 114.22(15) . . ?
O3 S1 C21 103.71(15) . . ?
O1 S1 C21 103.10(16) . . ?
O2 S1 C21 103.02(16) . . ?

loop_
_geom_bond_atom_site_label_1
_geom_bond_atom_site_label_2
_geom_bond_distance
_geom_bond_site_symmetry_2
_geom_bond_publ_flag
C1 N1 1.318(3) . ?
C1 C2 1.426(4) . ?
C1 H1 0.9300 . ?
C2 C3 1.355(4) . ?
C2 H2A 0.9300 . ?
C3 C4 1.448(3) . ?
C3 H3 0.9300 . ?
C4 C5 1.376(3) . ?
C4 N1 1.410(3) . ?
C5 C6 1.434(4) . ?
C5 C10 1.482(4) . ?
C6 N2 1.384(3) . ?
C6 C7 1.387(4) . ?
C7 C8 1.406(4) . ?
C7 H7 0.9300 . ?
C8 C9 1.375(4) . ?
C8 H8 0.9300 . ?
C9 N2 1.353(4) . ?
C9 H9 0.9300 . ?
C10 C15 1.398(3) . ?
C10 C11 1.399(4) . ?
C11 C12 1.383(4) . ?
C11 H11 0.9300 . ?
C12 C13 1.398(3) . ?
C12 H12 0.9300 . ?
C13 C14 1.395(4) . ?
C13 C16 1.481(4) . ?
C14 C15 1.378(4) . ?
C14 H14 0.9300 . ?
C15 H15 0.9300 . ?
C16 C17 1.394(4) . ?
C16 C20 1.402(4) . ?
C17 C18 1.372(4) . ?
C17 H17 0.9300 . ?
C18 N3 1.343(3) . ?
C18 H18 0.9300 . ?
C19 N3 1.342(4) . ?
C19 C20 1.380(4) . ?
C19 H19 0.9300 . ?
C20 H20 0.9300 . ?
N1 Ag1 2.132(2) . ?
N2 H2 0.8600 . ?
N3 Ag1 2.153(2) 2_656 ?
Ag1 N3 2.153(2) 2_656 ?
C21 F1 1.319(4) . ?
C21 F2 1.324(4) . ?
C21 F3 1.326(4) . ?
C21 S1 1.824(3) . ?
O1 S1 1.431(2) . ?
O2 S1 1.433(2) . ?
O3 S1 1.427(2) . ?
